data_1548088
loop_
_publ_author_name
'David M. King'
'Peter A. Cleaves'
'Ashley J. Wooles'
'Benedict M. Gardner'
'Nicholas F. Chilton'
'Floriana Tuna'
'William Lewis'
'Eric J. L. McInnes'
'Stephen T. Liddle'

_publ_section_title
;
 Molecular and electronic structure of terminal and alkali metal-capped
 uranium(V) nitride complexes
;
_journal_name_full 'Nature Communications'
_journal_page_first 13773
_journal_paper_doi 10.1038/ncomms13773
_journal_volume 7
_journal_year 2016
_chemical_formula_moiety 'C66 H150 Cs2 N10 Si6 U2'
_chemical_formula_sum 'C66 H150 Cs2 N10 Si6 U2'
_chemical_formula_weight 1994.37
_space_group_crystal_system monoclinic
_space_group_IT_number 15
_space_group_name_Hall '-I 2ya'
_space_group_name_H-M_alt 'I 1 2/a 1'
_symmetry_space_group_name_Hall '-I 2ya'
_symmetry_space_group_name_H-M 'I 1 2/a 1'
_atom_sites_solution_hydrogens geom
_atom_sites_solution_primary direct
_atom_sites_solution_secondary difmap
_cell_angle_alpha 90
_cell_angle_beta 100.7821(5)
_cell_angle_gamma 90
_cell_formula_units_Z 4
_cell_length_a 22.76348(12)
_cell_length_b 17.09580(9)
_cell_length_c 22.50605(12)
_cell_measurement_reflns_used 47691
_cell_measurement_temperature 120(2)
_cell_measurement_theta_max 74.3170
_cell_measurement_theta_min 2.5230
_cell_volume 8603.83(8)
_computing_cell_refinement
;
CrysAlisPro, Agilent Technologies,
Version 1.171.36.28a (release 18-03-2013 CrysAlis171 .NET)
(compiled Mar 18 2013,11:47:30)
;
_computing_data_collection
;
CrysAlisPro, Agilent Technologies,
Version 1.171.36.28a (release 18-03-2013 CrysAlis171 .NET)
(compiled Mar 18 2013,11:47:30)
;
_computing_data_reduction
;
CrysAlisPro, Agilent Technologies,
Version 1.171.36.28a (release 18-03-2013 CrysAlis171 .NET)
(compiled Mar 18 2013,11:47:30)
;
_computing_molecular_graphics 'Olex2 (Dolomanov et al., 2009)'
_computing_publication_material 'Olex2 (Dolomanov et al., 2009)'
_computing_structure_refinement 'ShelXL (Sheldrick, 2015)'
_computing_structure_solution 'ShelXS (Sheldrick, 2008)'
_diffrn_ambient_temperature 120(2)
_diffrn_detector_area_resol_mean 10.6296
_diffrn_measured_fraction_theta_full 1.000
_diffrn_measured_fraction_theta_max 0.991
_diffrn_measurement_details
;
#__ type_ start__ end____ width___ exp.time_
  1 omega  -43.00   30.00   1.0000    4.0000
omega____ theta____ kappa____ phi______ frames
    -      -38.5000   38.0000 -150.0000 73
#__ type_ start__ end____ width___ exp.time_
  2 omega  -50.00   33.00   1.0000    4.0000
omega____ theta____ kappa____ phi______ frames
    -      -38.5000   38.0000  -60.0000 83
#__ type_ start__ end____ width___ exp.time_
  3 omega  -90.00  -54.00   1.0000    4.0000
omega____ theta____ kappa____ phi______ frames
    -      -38.5000  125.0000  120.0000 36
#__ type_ start__ end____ width___ exp.time_
  4 omega  -65.00  -24.00   1.0000    4.0000
omega____ theta____ kappa____ phi______ frames
    -      -38.5000   61.0000 -180.0000 41
#__ type_ start__ end____ width___ exp.time_
  5 omega  -12.00   64.00   1.0000    4.0000
omega____ theta____ kappa____ phi______ frames
    -       38.9304  -57.0000  -90.0000 76
#__ type_ start__ end____ width___ exp.time_
  6 omega   15.00  104.00   1.0000    4.0000
omega____ theta____ kappa____ phi______ frames
    -       38.9304   57.0000   60.0000 89
#__ type_ start__ end____ width___ exp.time_
  7 omega   35.00   97.00   1.0000   16.0000
omega____ theta____ kappa____ phi______ frames
    -      102.8295  -45.0000  120.0000 62
#__ type_ start__ end____ width___ exp.time_
  8 omega   34.00   93.00   1.0000   16.0000
omega____ theta____ kappa____ phi______ frames
    -      102.8295  -45.0000  -90.0000 59
#__ type_ start__ end____ width___ exp.time_
  9 omega   49.00  132.00   1.0000   16.0000
omega____ theta____ kappa____ phi______ frames
    -      102.8295  -77.0000   30.0000 83
#__ type_ start__ end____ width___ exp.time_
 10 omega   48.00   75.00   1.0000   16.0000
omega____ theta____ kappa____ phi______ frames
    -      102.8295  -30.0000  150.0000 27
#__ type_ start__ end____ width___ exp.time_
 11 omega   41.00   67.00   1.0000   16.0000
omega____ theta____ kappa____ phi______ frames
    -      102.8295 -125.0000 -180.0000 26
#__ type_ start__ end____ width___ exp.time_
 12 omega   92.00  122.00   1.0000   16.0000
omega____ theta____ kappa____ phi______ frames
    -      102.8295 -125.0000 -180.0000 30
#__ type_ start__ end____ width___ exp.time_
 13 omega  131.00  169.00   1.0000   16.0000
omega____ theta____ kappa____ phi______ frames
    -      102.8295   45.0000 -180.0000 38
#__ type_ start__ end____ width___ exp.time_
 14 omega   51.00   81.00   1.0000   16.0000
omega____ theta____ kappa____ phi______ frames
    -      102.8295  -30.0000 -180.0000 30
#__ type_ start__ end____ width___ exp.time_
 15 omega   26.00   58.00   1.0000   16.0000
omega____ theta____ kappa____ phi______ frames
    -      102.8295  -94.0000  120.0000 32
#__ type_ start__ end____ width___ exp.time_
 16 omega   57.00  100.00   1.0000   16.0000
omega____ theta____ kappa____ phi______ frames
    -      102.8295  -94.0000 -180.0000 43
#__ type_ start__ end____ width___ exp.time_
 17 omega   25.00   98.00   1.0000   16.0000
omega____ theta____ kappa____ phi______ frames
    -      102.8295  -94.0000  -60.0000 73
#__ type_ start__ end____ width___ exp.time_
 18 omega   30.00   84.00   1.0000   16.0000
omega____ theta____ kappa____ phi______ frames
    -      102.8295  -30.0000    0.0000 54
#__ type_ start__ end____ width___ exp.time_
 19 omega   41.00  122.00   1.0000   16.0000
omega____ theta____ kappa____ phi______ frames
    -      102.8295 -125.0000   60.0000 81
#__ type_ start__ end____ width___ exp.time_
 20 omega   32.00  101.00   1.0000   16.0000
omega____ theta____ kappa____ phi______ frames
    -      102.8295  -94.0000 -120.0000 69
#__ type_ start__ end____ width___ exp.time_
 21 omega   17.00  171.00   1.0000   16.0000
omega____ theta____ kappa____ phi______ frames
    -      102.8295    0.0000    0.0000 154
#__ type_ start__ end____ width___ exp.time_
 22 omega   14.00  107.00   1.0000    4.0000
omega____ theta____ kappa____ phi______ frames
    -       38.9304   57.0000  -60.0000 93
#__ type_ start__ end____ width___ exp.time_
 23 omega  -29.00   64.00   1.0000    4.0000
omega____ theta____ kappa____ phi______ frames
    -       38.9304  -57.0000    0.0000 93
#__ type_ start__ end____ width___ exp.time_
 24 omega   14.00  107.00   1.0000    4.0000
omega____ theta____ kappa____ phi______ frames
    -       38.9304   57.0000 -150.0000 93
#__ type_ start__ end____ width___ exp.time_
 25 omega    9.00  110.00   1.0000    4.0000
omega____ theta____ kappa____ phi______ frames
    -       38.9304   77.0000    0.0000 101
#__ type_ start__ end____ width___ exp.time_
 26 omega  -38.00   72.00   1.0000    4.0000
omega____ theta____ kappa____ phi______ frames
    -       38.9304  -19.0000 -120.0000 110
#__ type_ start__ end____ width___ exp.time_
 27 omega   14.00  107.00   1.0000    4.0000
omega____ theta____ kappa____ phi______ frames
    -       38.9304   57.0000  120.0000 93
#__ type_ start__ end____ width___ exp.time_
 28 omega   63.00  178.00   1.0000   16.0000
omega____ theta____ kappa____ phi______ frames
    -      102.8295   15.0000  150.0000 115
#__ type_ start__ end____ width___ exp.time_
 29 omega   80.00  172.00   1.0000   16.0000
omega____ theta____ kappa____ phi______ frames
    -      102.8295   45.0000  -60.0000 92
#__ type_ start__ end____ width___ exp.time_
 30 omega   77.00  171.00   1.0000   16.0000
omega____ theta____ kappa____ phi______ frames
    -      102.8295   61.0000 -150.0000 94
#__ type_ start__ end____ width___ exp.time_
 31 omega   73.00  165.00   1.0000   16.0000
omega____ theta____ kappa____ phi______ frames
    -      102.8295   77.0000  150.0000 92
#__ type_ start__ end____ width___ exp.time_
 32 omega   77.00  171.00   1.0000   16.0000
omega____ theta____ kappa____ phi______ frames
    -      102.8295   61.0000   30.0000 94
;
_diffrn_measurement_device_type 'GV1000, Atlas'
_diffrn_measurement_method '\w scans'
_diffrn_orient_matrix_UB_11 -0.0541585000
_diffrn_orient_matrix_UB_12 -0.0404534000
_diffrn_orient_matrix_UB_13 -0.0393110000
_diffrn_orient_matrix_UB_21 0.0093416000
_diffrn_orient_matrix_UB_22 -0.0717106000
_diffrn_orient_matrix_UB_23 0.0421717000
_diffrn_orient_matrix_UB_31 -0.0415113000
_diffrn_orient_matrix_UB_32 0.0366783000
_diffrn_orient_matrix_UB_33 0.0391437000
_diffrn_radiation_monochromator mirror
_diffrn_radiation_type CuK\a
_diffrn_radiation_wavelength 1.54184
_diffrn_reflns_av_R_equivalents 0.0426
_diffrn_reflns_av_unetI/netI 0.0177
_diffrn_reflns_Laue_measured_fraction_full 1.000
_diffrn_reflns_Laue_measured_fraction_max 0.991
_diffrn_reflns_limit_h_max 28
_diffrn_reflns_limit_h_min -28
_diffrn_reflns_limit_k_max 21
_diffrn_reflns_limit_k_min -20
_diffrn_reflns_limit_l_max 27
_diffrn_reflns_limit_l_min -28
_diffrn_reflns_number 60370
_diffrn_reflns_point_group_measured_fraction_full 1.000
_diffrn_reflns_point_group_measured_fraction_max 0.991
_diffrn_reflns_theta_full 67.500
_diffrn_reflns_theta_max 74.661
_diffrn_reflns_theta_min 3.254
_diffrn_source 'GV1000 (Cu) X-ray Source'
_exptl_absorpt_coefficient_mu 18.112
_exptl_absorpt_correction_T_max 0.533
_exptl_absorpt_correction_T_min 0.141
_exptl_absorpt_correction_type gaussian
_exptl_absorpt_process_details
;
CrysAlisPro, Agilent Technologies,
Version 1.171.36.28a (release 18-03-2013 CrysAlis171 .NET)
(compiled Mar 18 2013,11:47:30)
Numerical absorption correction based on gaussian integration over
			a multifaceted crystal model
;
_exptl_crystal_colour red
_exptl_crystal_colour_primary red
_exptl_crystal_density_diffrn 1.540
_exptl_crystal_description block
_exptl_crystal_F_000 3976
_exptl_crystal_size_max 0.2937
_exptl_crystal_size_mid 0.2295
_exptl_crystal_size_min 0.1036
_refine_diff_density_max 2.179
_refine_diff_density_min -1.894
_refine_diff_density_rms 0.152
_refine_ls_extinction_coef .
_refine_ls_extinction_method none
_refine_ls_goodness_of_fit_ref 1.074
_refine_ls_hydrogen_treatment constr
_refine_ls_matrix_type full
_refine_ls_number_parameters 470
_refine_ls_number_reflns 8740
_refine_ls_number_restraints 1176
_refine_ls_restrained_S_all 2.187
_refine_ls_R_factor_all 0.0396
_refine_ls_R_factor_gt 0.0395
_refine_ls_shift/su_max 0.003
_refine_ls_shift/su_mean 0.000
_refine_ls_structure_factor_coef Fsqd
_refine_ls_weighting_details 'w=1/[\s^2^(Fo^2^)+(0.0500P)^2^+120.2020P] where P=(Fo^2^+2Fc^2^)/3'
_refine_ls_weighting_scheme calc
_refine_ls_wR_factor_gt 0.1031
_refine_ls_wR_factor_ref 0.1031
_reflns_Friedel_coverage 0.000
_reflns_Friedel_fraction_full .
_reflns_Friedel_fraction_max .
_reflns_number_gt 8719
_reflns_number_total 8740
_reflns_threshold_expression 'I > 2\s(I)'
_cod_data_source_file 4.cif
_cod_data_source_block 4
_cod_database_code 1548088
_chemical_oxdiff_formula 'C66 H150 N8 Si6 U Cs'
_chemical_oxdiff_usercomment 'UAWAMI #12660 FOR AW/STL ON MICROMOUNT IN FOMBLIN OIL'
_shelx_space_group_comment
;
The symmetry employed for this shelxl refinement is uniquely defined
by the following loop, which should always be used as a source of
symmetry information in preference to the above space-group names.
They are only intended as comments.
;
_reflns_odcompleteness_completeness 100.00
_reflns_odcompleteness_iscentric 1
_reflns_odcompleteness_theta 67.13
_olex2_refinement_description
;
1. Fixed Uiso
 At 1.2 times of:
  All C(H) groups, All C(H,H) groups
 At 1.5 times of:
  All C(H,H,H) groups
2. Restrained distances
 C1A-C2A = C23-C24
 1.55 with sigma of 0.001
 Si3-C26A = Si3-C26
 1.86 with sigma of 0.01
 C25-C23 = C24A-C23A = C25A-C23A = C28-C26 = C28A-C26A = C27A-C26A = C27-C26
 1.55 with sigma of 0.01
 Si1-C5 = Si1-C2 = C2A-C1A = Si1-C3A = Si1-C6 = Si1-C3 = Si3-C25A = Si3-C24A =
 C24-C23 = Si3-C25 = Si3-C27 = C27A-Si3 = C28-Si3 = C28A-Si3 = C28A-C27A = C28-
 C27
 2.8 with sigma of 0.01
 Si1-C4 \\sim Si1-C1 \\sim Si1-C7 \\sim Si2-C15 \\sim Si2-C12 \\sim Si2-C18
\\sim Si3-C23 \\sim Si3-C29 ~
 Si3-C26 \\sim Si1-C1 \\sim Si1-C1A \\sim Si3-C23 \\sim Si3-C23A
 with sigma of 0.01
 C5A-C6A \\sim C17-C16 \\sim C3A-C2A \\sim C8-C9 \\sim C30-C31 \\sim C20-C19
\\sim C5-C6
 with sigma of 0.01
 C6-C4 \\sim C5-C4 \\sim C6A-C4A \\sim C5A-C4A \\sim C20-C18 \\sim C19-C18
\\sim C17-C15 \\sim C16-C15 ~
 C13-C12 \\sim C14-C12 \\sim C28-C26 \\sim C27-C26 \\sim C31-C29 \\sim C30-C29
\\sim C24-C23 \\sim C25-C23
 \\sim C1-C2 \\sim C1-C3 \\sim C1A-C2A \\sim C1A-C3A \\sim C23-C24 \\sim
C23-C25 \\sim C23A-C24A \\sim C23A-C25A
 with sigma of 0.02
3. Uiso/Uaniso restraints and constraints
All non-hydrogen atoms have similar U: within 2A with sigma of 0.01 and sigma
for terminal atoms of 0.02
4. Rigid body (RIGU) restrains
 All non-hydrogen atoms
 with sigma for 1-2 distances of 0.004 and sigma for 1-3 distances of 0.004
5. Others
 Sof(C4A)=Sof(H4A)=Sof(C5A)=Sof(H5AA)=Sof(H5AB)=Sof(H5AC)=Sof(C6A)=Sof(H6AA)=
 Sof(H6AB)=Sof(H6AC)=1-FVAR(1)
 Sof(C4)=Sof(H4)=Sof(C5)=Sof(H5A)=Sof(H5B)=Sof(H5C)=Sof(C6)=Sof(H6A)=Sof(H6B)=
 Sof(H6C)=FVAR(1)
 Sof(Cs1A)=1-FVAR(2)
 Sof(Cs1)=FVAR(2)
 Sof(C1A)=Sof(H1A)=Sof(C2A)=Sof(H2AA)=Sof(H2AB)=Sof(H2AC)=Sof(C3A)=Sof(H3AA)=
 Sof(H3AB)=Sof(H3AC)=1-FVAR(3)
 Sof(C1)=Sof(H1)=Sof(C2)=Sof(H2A)=Sof(H2B)=Sof(H2C)=Sof(C3)=Sof(H3A)=Sof(H3B)=
 Sof(H3C)=FVAR(3)
 Sof(C23)=Sof(H23)=Sof(C24)=Sof(H24A)=Sof(H24B)=Sof(H24C)=Sof(C25)=Sof(H25A)=
 Sof(H25B)=Sof(H25C)=1-FVAR(4)
 Sof(C23A)=Sof(H23A)=Sof(C24A)=Sof(H24D)=Sof(H24E)=Sof(H24F)=Sof(C25A)=
 Sof(H25D)=Sof(H25E)=Sof(H25F)=FVAR(4)
 Sof(C26A)=Sof(H26A)=Sof(C27A)=Sof(H27D)=Sof(H27E)=Sof(H27F)=Sof(C28A)=
 Sof(H28D)=Sof(H28E)=Sof(H28F)=1-FVAR(5)
 Sof(C26)=Sof(H26)=Sof(C27)=Sof(H27A)=Sof(H27B)=Sof(H27C)=Sof(C28)=Sof(H28A)=
 Sof(H28B)=Sof(H28C)=FVAR(5)
6.a Ternary CH refined with riding coordinates:
 C1(H1), C1A(H1A), C4(H4), C4A(H4A), C7(H7), C12(H12), C15(H15), C18(H18),
 C23(H23), C23A(H23A), C26(H26), C26A(H26A), C29(H29)
6.b Secondary CH2 refined with riding coordinates:
 C10(H10A,H10B), C11(H11A,H11B), C21(H21A,H21B), C22(H22A,H22B), C32(H32A,
 H32B), C33(H33A,H33B)
6.c Me refined with riding coordinates:
 C13(H13A,H13B,H13C), C14(H14A,H14B,H14C), C16(H16A,H16B,H16C), C17(H17A,H17B,
 H17C), C19(H19A,H19B,H19C), C20(H20A,H20B,H20C)
6.d Idealised Me refined as rotating group:
 C2(H2A,H2B,H2C), C2A(H2AA,H2AB,H2AC), C3(H3A,H3B,H3C), C3A(H3AA,H3AB,H3AC),
 C5(H5A,H5B,H5C), C5A(H5AA,H5AB,H5AC), C6(H6A,H6B,H6C), C6A(H6AA,H6AB,H6AC),
 C8(H8A,H8B,H8C), C9(H9A,H9B,H9C), C24(H24A,H24B,H24C), C24A(H24D,H24E,H24F),
 C25(H25A,H25B,H25C), C25A(H25D,H25E,H25F), C27(H27A,H27B,H27C), C27A(H27D,H27E,
 H27F), C28(H28A,H28B,H28C), C28A(H28D,H28E,H28F), C30(H30A,H30B,H30C),
 C31(H31A,H31B,H31C)
;
_olex2_submission_special_instructions 'No special instructions were received'

loop_
_space_group_symop_operation_xyz
'x, y, z'
'-x+1/2, y, -z'
'x+1/2, y+1/2, z+1/2'
'-x+1, y+1/2, -z+1/2'
'-x, -y, -z'
'x-1/2, -y, z'
'-x+1/2, -y+1/2, -z+1/2'
'x, -y+1/2, z+1/2'

loop_
_atom_site_label
_atom_site_type_symbol
_atom_site_fract_x
_atom_site_fract_y
_atom_site_fract_z
_atom_site_U_iso_or_equiv
_atom_site_adp_type
_atom_site_occupancy
_atom_site_site_symmetry_order
_atom_site_calc_flag
_atom_site_refinement_flags_posn
_atom_site_refinement_flags_adp
_atom_site_refinement_flags_occupancy
_atom_site_disorder_assembly
_atom_site_disorder_group
U1 U 0.53407(2) 0.80318(2) 0.60589(2) 0.02213(7) Uani 1 1 d . U . . .
Cs1 Cs 0.43781(8) 1.02722(6) 0.54980(8) 0.0437(4) Uani 0.677(5) 1 d . U P A 1
Cs1A Cs 0.4671(2) 1.04868(19) 0.56835(11) 0.0482(10) Uani 0.323(5) 1 d . U P A 2
Si1 Si 0.38612(7) 0.79911(11) 0.65249(8) 0.0392(4) Uani 1 1 d D U . . .
Si2 Si 0.66672(7) 0.91371(9) 0.68317(7) 0.0288(3) Uani 1 1 d D U . . .
Si3 Si 0.55701(11) 0.67394(11) 0.47907(8) 0.0490(5) Uani 1 1 d D U . . .
N1 N 0.4618(2) 0.7804(3) 0.6654(2) 0.0338(10) Uani 1 1 d . U . . .
N2 N 0.6280(2) 0.8273(3) 0.6668(2) 0.0279(9) Uani 1 1 d . U . . .
N3 N 0.5395(2) 0.6900(3) 0.5495(2) 0.0302(10) Uani 1 1 d . U . . .
N4 N 0.5654(2) 0.6832(3) 0.6799(2) 0.0243(8) Uani 1 1 d . U . . .
N5 N 0.5180(3) 0.8903(3) 0.5560(3) 0.0393(11) Uani 1 1 d . U . . .
C1 C 0.3623(5) 0.8713(6) 0.7066(5) 0.050(2) Uani 0.66(2) 1 d D U P B 1
H1 H 0.3202 0.8874 0.6900 0.060 Uiso 0.66(2) 1 calc R . P B 1
C1A C 0.3693(11) 0.8836(8) 0.7012(7) 0.051(3) Uiso 0.34(2) 1 d D U P B 2
H1A H 0.3251 0.8917 0.6904 0.061 Uiso 0.34(2) 1 calc R . P B 2
C2 C 0.3641(6) 0.8366(10) 0.7689(4) 0.058(3) Uani 0.66(2) 1 d D U P B 1
H2A H 0.3396 0.7891 0.7655 0.087 Uiso 0.66(2) 1 calc GR . P B 1
H2B H 0.3485 0.8747 0.7945 0.087 Uiso 0.66(2) 1 calc GR . P B 1
H2C H 0.4055 0.8235 0.7871 0.087 Uiso 0.66(2) 1 calc GR . P B 1
C2A C 0.3838(14) 0.8779(17) 0.7715(7) 0.063(5) Uiso 0.34(2) 1 d D U P B 2
H2AA H 0.3665 0.8296 0.7844 0.094 Uiso 0.34(2) 1 calc GR . P B 2
H2AB H 0.3666 0.9231 0.7890 0.094 Uiso 0.34(2) 1 calc GR . P B 2
H2AC H 0.4272 0.8773 0.7854 0.094 Uiso 0.34(2) 1 calc GR . P B 2
C3 C 0.4016(5) 0.9437(6) 0.7117(6) 0.057(3) Uani 0.66(2) 1 d D U P B 1
H3A H 0.4437 0.9281 0.7188 0.085 Uiso 0.66(2) 1 calc GR . P B 1
H3B H 0.3941 0.9760 0.7455 0.085 Uiso 0.66(2) 1 calc GR . P B 1
H3C H 0.3922 0.9738 0.6740 0.085 Uiso 0.66(2) 1 calc GR . P B 1
C3A C 0.3973(12) 0.9597(6) 0.6831(9) 0.062(5) Uiso 0.34(2) 1 d D U P B 2
H3AA H 0.4410 0.9560 0.6936 0.093 Uiso 0.34(2) 1 calc GR . P B 2
H3AB H 0.3836 1.0038 0.7048 0.093 Uiso 0.34(2) 1 calc GR . P B 2
H3AC H 0.3852 0.9679 0.6394 0.093 Uiso 0.34(2) 1 calc GR . P B 2
C4 C 0.3435(7) 0.7188(10) 0.6832(11) 0.047(4) Uiso 0.25(2) 1 d D U P B 1
H4 H 0.3634 0.7072 0.7258 0.057 Uiso 0.25(2) 1 calc R . P B 1
C4A C 0.3394(4) 0.7052(6) 0.6584(6) 0.048(2) Uani 0.75(2) 1 d D U P B 2
H4A H 0.3498 0.6884 0.7017 0.057 Uiso 0.75(2) 1 calc R . P B 2
C5 C 0.2795(8) 0.7433(16) 0.6828(18) 0.062(6) Uiso 0.25(2) 1 d D U P B 1
H5A H 0.2790 0.7871 0.7108 0.092 Uiso 0.25(2) 1 calc GR . P B 1
H5B H 0.2573 0.6991 0.6954 0.092 Uiso 0.25(2) 1 calc GR . P B 1
H5C H 0.2607 0.7595 0.6418 0.092 Uiso 0.25(2) 1 calc GR . P B 1
C5A C 0.2713(4) 0.7205(7) 0.6463(7) 0.063(3) Uani 0.75(2) 1 d D U P B 2
H5AA H 0.2625 0.7642 0.6714 0.095 Uiso 0.75(2) 1 calc GR . P B 2
H5AB H 0.2504 0.6735 0.6562 0.095 Uiso 0.75(2) 1 calc GR . P B 2
H5AC H 0.2578 0.7335 0.6035 0.095 Uiso 0.75(2) 1 calc GR . P B 2
C6 C 0.3449(13) 0.6448(8) 0.6445(17) 0.055(6) Uiso 0.25(2) 1 d D U P B 1
H6A H 0.3112 0.6458 0.6103 0.082 Uiso 0.25(2) 1 calc GR . P B 1
H6B H 0.3419 0.5984 0.6693 0.082 Uiso 0.25(2) 1 calc GR . P B 1
H6C H 0.3825 0.6431 0.6294 0.082 Uiso 0.25(2) 1 calc GR . P B 1
C6A C 0.3520(4) 0.6338(6) 0.6212(7) 0.056(3) Uani 0.75(2) 1 d D U P B 2
H6AA H 0.3324 0.6409 0.5789 0.084 Uiso 0.75(2) 1 calc GR . P B 2
H6AB H 0.3364 0.5865 0.6374 0.084 Uiso 0.75(2) 1 calc GR . P B 2
H6AC H 0.3952 0.6284 0.6235 0.084 Uiso 0.75(2) 1 calc GR . P B 2
C7 C 0.3666(3) 0.8395(4) 0.5731(3) 0.0451(14) Uani 1 1 d D U . . .
H7 H 0.4008 0.8743 0.5686 0.054 Uiso 1 1 calc R . . A .
C8 C 0.3117(4) 0.8922(5) 0.5620(4) 0.067(2) Uani 1 1 d D U . . .
H8A H 0.2763 0.8617 0.5662 0.101 Uiso 1 1 calc GR . . A .
H8B H 0.3064 0.9140 0.5210 0.101 Uiso 1 1 calc GR . . A .
H8C H 0.3172 0.9350 0.5915 0.101 Uiso 1 1 calc GR . . A .
C9 C 0.3625(5) 0.7793(6) 0.5220(4) 0.077(3) Uani 1 1 d D U . . .
H9A H 0.3986 0.7468 0.5288 0.115 Uiso 1 1 calc GR . . . .
H9B H 0.3591 0.8065 0.4832 0.115 Uiso 1 1 calc GR . . . .
H9C H 0.3273 0.7462 0.5214 0.115 Uiso 1 1 calc GR . . . .
C10 C 0.4863(3) 0.7435(4) 0.7243(3) 0.0396(13) Uani 1 1 d . U . . .
H10A H 0.4535 0.7331 0.7465 0.047 Uiso 1 1 calc R . . . .
H10B H 0.5151 0.7795 0.7489 0.047 Uiso 1 1 calc R . . . .
C11 C 0.5171(3) 0.6684(4) 0.7148(3) 0.0332(12) Uani 1 1 d . U . . .
H11A H 0.5344 0.6449 0.7544 0.040 Uiso 1 1 calc R . . . .
H11B H 0.4878 0.6310 0.6925 0.040 Uiso 1 1 calc R . . . .
C12 C 0.7187(3) 0.9093(4) 0.7598(3) 0.0395(13) Uani 1 1 d D U . . .
H12 H 0.7474 0.8659 0.7566 0.047 Uiso 1 1 calc R . . . .
C13 C 0.6890(4) 0.8877(5) 0.8131(3) 0.0570(19) Uani 1 1 d D U . . .
H13A H 0.6640 0.8412 0.8028 0.086 Uiso 1 1 calc R . . . .
H13B H 0.7199 0.8767 0.8487 0.086 Uiso 1 1 calc R . . . .
H13C H 0.6641 0.9313 0.8219 0.086 Uiso 1 1 calc R . . . .
C14 C 0.7575(3) 0.9822(4) 0.7769(4) 0.0548(19) Uani 1 1 d D U . . .
H14A H 0.7769 0.9967 0.7431 0.082 Uiso 1 1 calc R . . . .
H14B H 0.7324 1.0255 0.7859 0.082 Uiso 1 1 calc R . . . .
H14C H 0.7881 0.9708 0.8127 0.082 Uiso 1 1 calc R . . . .
C15 C 0.6102(3) 0.9959(3) 0.6763(3) 0.0390(13) Uani 1 1 d D U . . .
H15 H 0.5851 0.9910 0.6349 0.047 Uiso 1 1 calc R . . . .
C16 C 0.5670(4) 0.9893(5) 0.7203(4) 0.065(2) Uani 1 1 d D U . . .
H16A H 0.5499 0.9366 0.7180 0.098 Uiso 1 1 calc R . . . .
H16B H 0.5886 0.9993 0.7615 0.098 Uiso 1 1 calc R . . . .
H16C H 0.5349 1.0278 0.7096 0.098 Uiso 1 1 calc R . . . .
C17 C 0.6373(4) 1.0779(4) 0.6793(4) 0.060(2) Uani 1 1 d D U . . .
H17A H 0.6649 1.0815 0.6509 0.090 Uiso 1 1 calc R . . . .
H17B H 0.6053 1.1166 0.6685 0.090 Uiso 1 1 calc R . . . .
H17C H 0.6590 1.0881 0.7204 0.090 Uiso 1 1 calc R . . . .
C18 C 0.7172(3) 0.9370(4) 0.6273(3) 0.0459(14) Uani 1 1 d D U . . .
H18 H 0.7382 0.9873 0.6402 0.055 Uiso 1 1 calc R . . . .
C19 C 0.6811(3) 0.9488(5) 0.5633(3) 0.0597(19) Uani 1 1 d D U . . .
H19A H 0.6504 0.9888 0.5641 0.090 Uiso 1 1 calc R . . . .
H19B H 0.7078 0.9658 0.5364 0.090 Uiso 1 1 calc R . . . .
H19C H 0.6619 0.8994 0.5484 0.090 Uiso 1 1 calc R . . . .
C20 C 0.7651(3) 0.8745(5) 0.6257(4) 0.060(2) Uani 1 1 d D U . . .
H20A H 0.7884 0.8667 0.6665 0.089 Uiso 1 1 calc R . . . .
H20B H 0.7459 0.8252 0.6108 0.089 Uiso 1 1 calc R . . . .
H20C H 0.7918 0.8916 0.5987 0.089 Uiso 1 1 calc R . . . .
C21 C 0.6598(3) 0.7545(3) 0.6892(3) 0.0330(12) Uani 1 1 d . U . . .
H21A H 0.6972 0.7677 0.7175 0.040 Uiso 1 1 calc R . . . .
H21B H 0.6705 0.7253 0.6548 0.040 Uiso 1 1 calc R . . . .
C22 C 0.6213(3) 0.7039(3) 0.7210(3) 0.0300(11) Uani 1 1 d . U . . .
H22A H 0.6433 0.6556 0.7357 0.036 Uiso 1 1 calc R . . . .
H22B H 0.6120 0.7322 0.7565 0.036 Uiso 1 1 calc R . . . .
C23 C 0.5080(4) 0.5970(6) 0.4360(4) 0.059(2) Uani 0.737(18) 1 d D U P C 1
H23 H 0.5185 0.5476 0.4594 0.071 Uiso 0.737(18) 1 calc R . P C 1
C23A C 0.5212(9) 0.5889(12) 0.4324(10) 0.059(3) Uiso 0.263(18) 1 d D U P C 2
H23A H 0.5301 0.5505 0.4664 0.071 Uiso 0.263(18) 1 calc R . P C 2
C24 C 0.4405(4) 0.6107(8) 0.4370(6) 0.054(3) Uani 0.737(18) 1 d D U P C 1
H24A H 0.4340 0.6079 0.4788 0.082 Uiso 0.737(18) 1 calc GR . P C 1
H24B H 0.4165 0.5703 0.4127 0.082 Uiso 0.737(18) 1 calc GR . P C 1
H24C H 0.4285 0.6623 0.4201 0.082 Uiso 0.737(18) 1 calc GR . P C 1
C24A C 0.4529(8) 0.591(2) 0.433(2) 0.055(6) Uiso 0.263(18) 1 d D U P C 2
H24D H 0.4456 0.5728 0.4718 0.083 Uiso 0.263(18) 1 calc GR . P C 2
H24E H 0.4319 0.5568 0.4005 0.083 Uiso 0.263(18) 1 calc GR . P C 2
H24F H 0.4381 0.6447 0.4254 0.083 Uiso 0.263(18) 1 calc GR . P C 2
C25 C 0.5269(6) 0.5825(6) 0.3739(4) 0.056(3) Uani 0.737(18) 1 d D U P C 1
H25A H 0.5184 0.6293 0.3486 0.084 Uiso 0.737(18) 1 calc GR . P C 1
H25B H 0.5045 0.5380 0.3536 0.084 Uiso 0.737(18) 1 calc GR . P C 1
H25C H 0.5699 0.5711 0.3804 0.084 Uiso 0.737(18) 1 calc GR . P C 1
C25A C 0.5673(13) 0.5534(15) 0.3971(13) 0.060(6) Uiso 0.263(18) 1 d D U P C 2
H25D H 0.5691 0.5857 0.3615 0.090 Uiso 0.263(18) 1 calc GR . P C 2
H25E H 0.5551 0.5002 0.3842 0.090 Uiso 0.263(18) 1 calc GR . P C 2
H25F H 0.6068 0.5520 0.4234 0.090 Uiso 0.263(18) 1 calc GR . P C 2
C26 C 0.6364(4) 0.6360(9) 0.4861(9) 0.069(3) Uani 0.47(3) 1 d D U P C 1
H26 H 0.6446 0.6407 0.4441 0.083 Uiso 0.47(3) 1 calc R . P C 1
C26A C 0.6405(4) 0.6524(9) 0.4869(9) 0.072(3) Uiso 0.53(3) 1 d D U P C 2
H26A H 0.6475 0.6515 0.4443 0.087 Uiso 0.53(3) 1 calc R . P C 2
C27 C 0.6356(9) 0.5461(8) 0.4970(11) 0.079(4) Uani 0.47(3) 1 d D U P C 1
H27A H 0.6211 0.5355 0.5345 0.118 Uiso 0.47(3) 1 calc GR . P C 1
H27B H 0.6761 0.5252 0.5002 0.118 Uiso 0.47(3) 1 calc GR . P C 1
H27C H 0.6090 0.5210 0.4631 0.118 Uiso 0.47(3) 1 calc GR . P C 1
C27A C 0.6528(7) 0.5662(9) 0.5095(9) 0.060(4) Uiso 0.53(3) 1 d D U P C 2
H27D H 0.6408 0.5599 0.5488 0.090 Uiso 0.53(3) 1 calc GR . P C 2
H27E H 0.6955 0.5546 0.5135 0.090 Uiso 0.53(3) 1 calc GR . P C 2
H27F H 0.6297 0.5301 0.4802 0.090 Uiso 0.53(3) 1 calc GR . P C 2
C28 C 0.6807(4) 0.6955(12) 0.5232(8) 0.060(4) Uani 0.47(3) 1 d D U P C 1
H28A H 0.6728 0.7480 0.5062 0.090 Uiso 0.47(3) 1 calc GR . P C 1
H28B H 0.7219 0.6804 0.5214 0.090 Uiso 0.47(3) 1 calc GR . P C 1
H28C H 0.6754 0.6955 0.5654 0.090 Uiso 0.47(3) 1 calc GR . P C 1
C28A C 0.6752(6) 0.7265(11) 0.5154(9) 0.107(6) Uiso 0.53(3) 1 d D U P C 2
H28D H 0.6474 0.7618 0.5306 0.160 Uiso 0.53(3) 1 calc GR . P C 2
H28E H 0.6928 0.7535 0.4845 0.160 Uiso 0.53(3) 1 calc GR . P C 2
H28F H 0.7069 0.7107 0.5488 0.160 Uiso 0.53(3) 1 calc GR . P C 2
C29 C 0.5587(4) 0.7704(4) 0.4400(3) 0.0687(19) Uani 1 1 d D U . . .
H29 H 0.5761 0.8104 0.4707 0.082 Uiso 1 1 calc R . . . .
C30 C 0.4904(4) 0.7943(7) 0.4128(5) 0.084(3) Uani 1 1 d D U . . .
H30A H 0.4720 0.7542 0.3841 0.126 Uiso 1 1 calc GR . . . .
H30B H 0.4896 0.8447 0.3920 0.126 Uiso 1 1 calc GR . . . .
H30C H 0.4679 0.7985 0.4458 0.126 Uiso 1 1 calc GR . . . .
C31 C 0.5919(4) 0.7738(5) 0.3878(3) 0.065(2) Uani 1 1 d D U . . .
H31A H 0.6342 0.7614 0.4024 0.097 Uiso 1 1 calc GR . . . .
H31B H 0.5884 0.8265 0.3703 0.097 Uiso 1 1 calc GR . . . .
H31C H 0.5746 0.7357 0.3569 0.097 Uiso 1 1 calc GR . . . .
C32 C 0.5297(3) 0.6188(3) 0.5826(3) 0.0357(12) Uani 1 1 d . U . . .
H32A H 0.5347 0.5724 0.5577 0.043 Uiso 1 1 calc R . . . .
H32B H 0.4883 0.6186 0.5904 0.043 Uiso 1 1 calc R . . . .
C33 C 0.5738(3) 0.6147(3) 0.6424(2) 0.0306(11) Uani 1 1 d . U . . .
H33A H 0.5673 0.5659 0.6640 0.037 Uiso 1 1 calc R . . . .
H33B H 0.6153 0.6141 0.6347 0.037 Uiso 1 1 calc R . . . .

loop_
_atom_site_aniso_label
_atom_site_aniso_U_11
_atom_site_aniso_U_22
_atom_site_aniso_U_33
_atom_site_aniso_U_23
_atom_site_aniso_U_13
_atom_site_aniso_U_12
U1 0.02526(11) 0.02408(10) 0.01883(10) 0.00484(6) 0.00869(7) 0.00447(6)
Cs1 0.0483(7) 0.0320(4) 0.0561(6) 0.0156(4) 0.0234(6) 0.0092(4)
Cs1A 0.064(2) 0.0450(11) 0.0391(9) 0.0129(8) 0.0192(11) 0.0211(13)
Si1 0.0228(7) 0.0594(11) 0.0363(9) 0.0159(7) 0.0077(6) 0.0071(7)
Si2 0.0254(7) 0.0247(7) 0.0391(8) -0.0002(6) 0.0132(6) 0.0014(5)
Si3 0.0910(14) 0.0376(9) 0.0257(8) -0.0022(7) 0.0295(9) -0.0006(9)
N1 0.026(2) 0.056(3) 0.021(2) 0.011(2) 0.0068(16) 0.009(2)
N2 0.023(2) 0.0238(19) 0.038(2) 0.0013(17) 0.0087(17) 0.0042(16)
N3 0.045(3) 0.027(2) 0.021(2) 0.0028(16) 0.0113(18) 0.0015(18)
N4 0.0250(19) 0.029(2) 0.0205(19) 0.0036(15) 0.0072(16) 0.0002(16)
N5 0.044(3) 0.037(3) 0.041(3) 0.004(2) 0.018(2) 0.008(2)
C1 0.032(4) 0.073(4) 0.047(4) 0.005(3) 0.014(3) 0.011(3)
C2 0.050(6) 0.078(7) 0.049(5) 0.006(5) 0.020(4) 0.017(5)
C3 0.050(5) 0.075(5) 0.050(6) -0.004(5) 0.023(5) 0.009(4)
C4A 0.034(3) 0.061(4) 0.050(5) 0.024(3) 0.013(3) 0.004(3)
C5A 0.033(4) 0.068(6) 0.092(8) 0.026(6) 0.019(4) -0.001(4)
C6A 0.040(5) 0.062(5) 0.069(7) 0.014(4) 0.014(5) -0.008(4)
C7 0.037(3) 0.055(3) 0.040(3) 0.016(3) -0.003(2) -0.006(3)
C8 0.050(4) 0.078(5) 0.068(5) 0.031(4) -0.003(3) 0.007(3)
C9 0.103(7) 0.073(5) 0.046(4) 0.006(4) -0.006(4) -0.006(5)
C10 0.032(3) 0.068(4) 0.020(2) 0.013(2) 0.010(2) 0.015(3)
C11 0.028(2) 0.051(3) 0.021(2) 0.013(2) 0.0065(19) 0.001(2)
C12 0.031(3) 0.034(3) 0.052(3) -0.001(2) 0.005(2) 0.001(2)
C13 0.058(4) 0.069(5) 0.042(4) -0.004(3) 0.004(3) -0.018(4)
C14 0.043(4) 0.046(4) 0.071(5) -0.004(3) -0.002(3) -0.011(3)
C15 0.032(3) 0.032(3) 0.052(3) -0.005(2) 0.006(2) 0.007(2)
C16 0.057(4) 0.058(5) 0.091(6) -0.005(4) 0.039(4) 0.019(4)
C17 0.058(4) 0.030(3) 0.090(6) -0.003(3) 0.006(4) 0.009(3)
C18 0.046(3) 0.042(3) 0.057(3) -0.004(3) 0.030(3) -0.008(3)
C19 0.066(4) 0.064(4) 0.058(4) 0.006(3) 0.036(3) -0.006(4)
C20 0.047(4) 0.066(5) 0.075(5) -0.013(4) 0.035(4) -0.001(3)
C21 0.024(2) 0.026(2) 0.050(3) 0.003(2) 0.008(2) 0.0067(19)
C22 0.027(2) 0.028(2) 0.033(3) 0.004(2) 0.002(2) 0.0031(19)
C23 0.080(4) 0.060(4) 0.045(4) -0.009(3) 0.029(3) -0.008(4)
C24 0.086(5) 0.047(6) 0.032(4) -0.008(4) 0.016(4) -0.016(5)
C25 0.076(6) 0.059(6) 0.039(4) -0.013(4) 0.024(4) -0.023(5)
C26 0.089(5) 0.063(5) 0.061(5) -0.003(4) 0.030(4) 0.001(4)
C27 0.105(9) 0.056(6) 0.087(9) -0.001(6) 0.047(8) 0.008(6)
C28 0.074(7) 0.053(7) 0.059(8) 0.008(6) 0.029(6) 0.007(5)
C29 0.108(5) 0.064(4) 0.041(3) 0.000(3) 0.031(3) -0.023(3)
C30 0.108(6) 0.085(6) 0.057(5) 0.016(4) 0.013(4) -0.009(5)
C31 0.100(6) 0.068(5) 0.032(3) -0.001(3) 0.029(4) -0.021(4)
C32 0.053(3) 0.028(3) 0.026(2) 0.003(2) 0.007(2) -0.003(2)
C33 0.044(3) 0.026(2) 0.023(2) 0.0042(18) 0.009(2) 0.003(2)

loop_
_atom_type_symbol
_atom_type_description
_atom_type_scat_dispersion_real
_atom_type_scat_dispersion_imag
_atom_type_scat_source
C C 0.0181 0.0091 'International Tables Vol C Tables 4.2.6.8 and 6.1.1.4'
H H 0.0000 0.0000 'International Tables Vol C Tables 4.2.6.8 and 6.1.1.4'
Cs Cs -0.7457 7.9052 'International Tables Vol C Tables 4.2.6.8 and 6.1.1.4'
N N 0.0311 0.0180 'International Tables Vol C Tables 4.2.6.8 and 6.1.1.4'
Si Si 0.2541 0.3302 'International Tables Vol C Tables 4.2.6.8 and 6.1.1.4'
U U -4.3638 13.4090 'International Tables Vol C Tables 4.2.6.8 and 6.1.1.4'

loop_
_exptl_crystal_face_index_h
_exptl_crystal_face_index_k
_exptl_crystal_face_index_l
_exptl_crystal_face_perp_dist
_exptl_oxdiff_crystal_face_indexfrac_h
_exptl_oxdiff_crystal_face_indexfrac_k
_exptl_oxdiff_crystal_face_indexfrac_l
_exptl_oxdiff_crystal_face_x
_exptl_oxdiff_crystal_face_y
_exptl_oxdiff_crystal_face_z
1 -6 -12 0.1217 0.9993 -5.9947 -12.0034 0.6602 -0.0670 -0.7312
-1 6 12 0.1217 -0.9993 5.9947 12.0034 -0.6602 0.0670 0.7312
15 0 0 0.1147 14.9970 -0.0002 -0.0022 -0.8121 0.1400 -0.6226
-15 0 0 0.1147 -14.9970 0.0002 0.0022 0.8121 -0.1400 0.6226
11 -4 -9 0.1676 10.9972 -3.9958 -9.0035 -0.0800 0.0096 -0.9555
-11 4 9 0.1676 -10.9972 3.9958 9.0035 0.0800 -0.0096 0.9555
-2 -11 5 0.0508 -1.9921 -11.0110 4.9855 0.3573 0.9812 -0.1260
2 11 -5 0.0528 1.9921 11.0110 -4.9855 -0.3573 -0.9812 0.1260

loop_
_geom_angle_atom_site_label_1
_geom_angle_atom_site_label_2
_geom_angle_atom_site_label_3
_geom_angle
_geom_angle_site_symmetry_1
_geom_angle_site_symmetry_3
N1 U1 Cs1 137.76(12) . 5_676
N1 U1 Cs1A 132.64(13) . 5_676
N1 U1 N2 110.88(17) . .
N1 U1 N4 69.33(16) . .
N2 U1 Cs1 95.19(12) . 5_676
N2 U1 Cs1A 104.85(14) . 5_676
N2 U1 N4 70.25(15) . .
N3 U1 Cs1 94.49(12) . 5_676
N3 U1 Cs1A 89.18(12) . 5_676
N3 U1 N1 106.70(19) . .
N3 U1 N2 109.18(18) . .
N3 U1 N4 70.39(15) . .
N4 U1 Cs1 152.84(10) . 5_676
N4 U1 Cs1A 154.95(10) . 5_676
N5 U1 Cs1 24.68(16) . 5_676
N5 U1 Cs1A 24.19(16) . 5_676
N5 U1 N1 113.5(2) . .
N5 U1 N2 105.4(2) . .
N5 U1 N3 111.1(2) . .
N5 U1 N4 175.6(2) . .
Cs1 Cs1 U1 61.242(17) 5_676 5_676
N5 Cs1 U1 110.85(11) . 5_676
N5 Cs1 U1 14.54(10) 5_676 5_676
N5 Cs1 Cs1 49.61(11) . 5_676
N5 Cs1 Cs1 46.73(10) 5_676 5_676
N5 Cs1 N5 96.35(14) . 5_676
N5 Cs1 C7 65.62(16) . .
N5 Cs1 C7 136.33(16) 5_676 .
N5 Cs1 C8 89.06(17) . .
N5 Cs1 C8 134.71(19) 5_676 .
N5 Cs1 C19 122.2(2) . 5_676
N5 Cs1 C19 72.20(17) 5_676 5_676
N5 Cs1 C29 65.75(16) 5_676 5_676
N5 Cs1 C29 141.3(2) . 5_676
N5 Cs1 C30 115.1(2) . 5_676
N5 Cs1 C30 65.3(2) 5_676 5_676
N5 Cs1 C31 88.98(15) 5_676 5_676
N5 Cs1 C31 147.7(2) . 5_676
C7 Cs1 U1 140.59(11) . 5_676
C7 Cs1 Cs1 104.59(13) . 5_676
C7 Cs1 C8 23.69(16) . .
C7 Cs1 C31 128.07(17) . 5_676
C8 Cs1 U1 130.71(14) . 5_676
C8 Cs1 Cs1 121.82(15) . 5_676
C8 Cs1 C31 109.56(19) . 5_676
C19 Cs1 U1 64.10(13) 5_676 5_676
C19 Cs1 Cs1 98.97(15) 5_676 5_676
C19 Cs1 C7 84.30(18) 5_676 .
C19 Cs1 C8 67.13(19) 5_676 .
C19 Cs1 C29 86.2(2) 5_676 5_676
C19 Cs1 C30 110.4(2) 5_676 5_676
C19 Cs1 C31 89.8(2) 5_676 5_676
C29 Cs1 U1 55.06(12) 5_676 5_676
C29 Cs1 Cs1 104.91(14) 5_676 5_676
C29 Cs1 C7 150.07(19) 5_676 .
C29 Cs1 C8 128.4(2) 5_676 .
C29 Cs1 C30 26.82(17) 5_676 5_676
C29 Cs1 C31 23.52(14) 5_676 5_676
C30 Cs1 U1 61.03(17) 5_676 5_676
C30 Cs1 Cs1 89.42(17) 5_676 5_676
C30 Cs1 C7 158.1(2) 5_676 .
C30 Cs1 C8 148.8(2) 5_676 .
C30 Cs1 C31 39.98(15) 5_676 5_676
C31 Cs1 U1 77.31(11) 5_676 5_676
C31 Cs1 Cs1 127.27(13) 5_676 5_676
Cs1A Cs1A U1 61.73(4) 5_676 5_676
N5 Cs1A U1 110.88(11) . 5_676
N5 Cs1A U1 14.40(10) 5_676 5_676
N5 Cs1A Cs1A 49.15(11) . 5_676
N5 Cs1A Cs1A 47.34(10) 5_676 5_676
N5 Cs1A N5 96.50(14) . 5_676
N5 Cs1A C29 70.26(17) 5_676 5_676
N5 Cs1A C29 163.6(2) . 5_676
C29 Cs1A U1 56.27(13) 5_676 5_676
C29 Cs1A Cs1A 116.93(16) 5_676 5_676
N1 Si1 C1 114.4(4) . .
N1 Si1 C1A 110.4(8) . .
N1 Si1 C4 111.7(6) . .
N1 Si1 C4A 112.2(3) . .
N1 Si1 C7 106.1(3) . .
C1 Si1 C4 90.6(8) . .
C1 Si1 C7 109.1(5) . .
C1A Si1 C4A 114.7(8) . .
C4 Si1 C7 124.5(8) . .
C7 Si1 C1A 103.3(6) . .
C7 Si1 C4A 109.4(4) . .
N2 Si2 C12 111.5(3) . .
N2 Si2 C15 107.8(3) . .
N2 Si2 C18 112.7(3) . .
C15 Si2 C12 113.7(3) . .
C15 Si2 C18 106.1(3) . .
C18 Si2 C12 104.9(3) . .
N3 Si3 C23 111.6(3) . .
N3 Si3 C23A 118.9(7) . .
N3 Si3 C26 111.0(6) . .
N3 Si3 C26A 110.1(7) . .
N3 Si3 C29 108.7(3) . .
C23 Si3 C26 105.6(6) . .
C23A Si3 C26A 102.8(9) . .
C29 Si3 C23 115.9(5) . .
C29 Si3 C23A 117.5(9) . .
C29 Si3 C26 103.7(6) . .
C29 Si3 C26A 96.1(6) . .
Si1 N1 U1 131.4(3) . .
C10 N1 U1 113.3(3) . .
C10 N1 Si1 115.3(4) . .
Si2 N2 U1 130.4(2) . .
C21 N2 U1 112.5(4) . .
C21 N2 Si2 116.8(4) . .
Si3 N3 U1 132.6(3) . .
C32 N3 U1 112.6(4) . .
C32 N3 Si3 114.7(4) . .
C11 N4 U1 108.9(3) . .
C22 N4 U1 107.9(3) . .
C22 N4 C11 110.3(4) . .
C22 N4 C33 111.1(4) . .
C33 N4 U1 107.6(3) . .
C33 N4 C11 110.8(5) . .
U1 N5 Cs1 135.4(2) . .
U1 N5 Cs1 140.8(2) . 5_676
U1 N5 Cs1A 135.0(3) . .
U1 N5 Cs1A 141.4(2) . 5_676
Cs1 N5 Cs1 83.65(14) . 5_676
Cs1A N5 Cs1A 83.51(14) . 5_676
Si1 C1 H1 108.2 . .
C2 C1 Si1 112.4(7) . .
C2 C1 H1 108.2 . .
C2 C1 C3 109.6(10) . .
C3 C1 Si1 110.3(6) . .
C3 C1 H1 108.2 . .
Si1 C1A H1A 105.5 . .
C2A C1A Si1 120.8(15) . .
C2A C1A H1A 105.5 . .
C3A C1A Si1 110.7(9) . .
C3A C1A H1A 105.5 . .
C3A C1A C2A 107.7(9) . .
C1 C2 H2A 109.5 . .
C1 C2 H2B 109.5 . .
C1 C2 H2C 109.5 . .
H2A C2 H2B 109.5 . .
H2A C2 H2C 109.5 . .
H2B C2 H2C 109.5 . .
C1A C2A H2AA 109.5 . .
C1A C2A H2AB 109.5 . .
C1A C2A H2AC 109.5 . .
H2AA C2A H2AB 109.5 . .
H2AA C2A H2AC 109.5 . .
H2AB C2A H2AC 109.5 . .
C1 C3 H3A 109.5 . .
C1 C3 H3B 109.5 . .
C1 C3 H3C 109.5 . .
H3A C3 H3B 109.5 . .
H3A C3 H3C 109.5 . .
H3B C3 H3C 109.5 . .
C1A C3A H3AA 109.5 . .
C1A C3A H3AB 109.5 . .
C1A C3A H3AC 109.5 . .
H3AA C3A H3AB 109.5 . .
H3AA C3A H3AC 109.5 . .
H3AB C3A H3AC 109.5 . .
Si1 C4 H4 108.9 . .
C5 C4 Si1 110.9(9) . .
C5 C4 H4 108.9 . .
C5 C4 C6 110.2(11) . .
C6 C4 Si1 109.0(9) . .
C6 C4 H4 108.9 . .
Si1 C4A H4A 105.6 . .
C5A C4A Si1 113.1(7) . .
C5A C4A H4A 105.6 . .
C6A C4A Si1 117.2(6) . .
C6A C4A H4A 105.6 . .
C6A C4A C5A 108.7(8) . .
C4 C5 H5A 109.5 . .
C4 C5 H5B 109.5 . .
C4 C5 H5C 109.5 . .
H5A C5 H5B 109.5 . .
H5A C5 H5C 109.5 . .
H5B C5 H5C 109.5 . .
C4A C5A H5AA 109.5 . .
C4A C5A H5AB 109.5 . .
C4A C5A H5AC 109.5 . .
H5AA C5A H5AB 109.5 . .
H5AA C5A H5AC 109.5 . .
H5AB C5A H5AC 109.5 . .
C4 C6 H6A 109.5 . .
C4 C6 H6B 109.5 . .
C4 C6 H6C 109.5 . .
H6A C6 H6B 109.5 . .
H6A C6 H6C 109.5 . .
H6B C6 H6C 109.5 . .
C4A C6A H6AA 109.5 . .
C4A C6A H6AB 109.5 . .
C4A C6A H6AC 109.5 . .
H6AA C6A H6AB 109.5 . .
H6AA C6A H6AC 109.5 . .
H6AB C6A H6AC 109.5 . .
Cs1 C7 H7 25.1 . .
Si1 C7 Cs1 114.9(3) . .
Si1 C7 H7 105.2 . .
C8 C7 Cs1 80.2(5) . .
C8 C7 Si1 114.4(5) . .
C8 C7 H7 105.2 . .
C8 C7 C9 110.0(6) . .
C9 C7 Cs1 116.4(5) . .
C9 C7 Si1 115.7(5) . .
C9 C7 H7 105.2 . .
Cs1 C8 H8A 173.9 . .
Cs1 C8 H8B 70.1 . .
Cs1 C8 H8C 65.6 . .
C7 C8 Cs1 76.1(4) . .
C7 C8 H8A 109.5 . .
C7 C8 H8B 109.5 . .
C7 C8 H8C 109.5 . .
H8A C8 H8B 109.5 . .
H8A C8 H8C 109.5 . .
H8B C8 H8C 109.5 . .
C7 C9 H9A 109.5 . .
C7 C9 H9B 109.5 . .
C7 C9 H9C 109.5 . .
H9A C9 H9B 109.5 . .
H9A C9 H9C 109.5 . .
H9B C9 H9C 109.5 . .
N1 C10 H10A 109.6 . .
N1 C10 H10B 109.6 . .
N1 C10 C11 110.2(5) . .
H10A C10 H10B 108.1 . .
C11 C10 H10A 109.6 . .
C11 C10 H10B 109.6 . .
N4 C11 C10 110.0(5) . .
N4 C11 H11A 109.7 . .
N4 C11 H11B 109.7 . .
C10 C11 H11A 109.7 . .
C10 C11 H11B 109.7 . .
H11A C11 H11B 108.2 . .
Si2 C12 H12 105.5 . .
C13 C12 Si2 115.4(4) . .
C13 C12 H12 105.5 . .
C13 C12 C14 108.6(6) . .
C14 C12 Si2 115.3(5) . .
C14 C12 H12 105.5 . .
C12 C13 H13A 109.5 . .
C12 C13 H13B 109.5 . .
C12 C13 H13C 109.5 . .
H13A C13 H13B 109.5 . .
H13A C13 H13C 109.5 . .
H13B C13 H13C 109.5 . .
C12 C14 H14A 109.5 . .
C12 C14 H14B 109.5 . .
C12 C14 H14C 109.5 . .
H14A C14 H14B 109.5 . .
H14A C14 H14C 109.5 . .
H14B C14 H14C 109.5 . .
Si2 C15 H15 105.9 . .
C16 C15 Si2 113.8(5) . .
C16 C15 H15 105.9 . .
C16 C15 C17 110.1(5) . .
C17 C15 Si2 114.5(4) . .
C17 C15 H15 105.9 . .
C15 C16 H16A 109.5 . .
C15 C16 H16B 109.5 . .
C15 C16 H16C 109.5 . .
H16A C16 H16B 109.5 . .
H16A C16 H16C 109.5 . .
H16B C16 H16C 109.5 . .
C15 C17 H17A 109.5 . .
C15 C17 H17B 109.5 . .
C15 C17 H17C 109.5 . .
H17A C17 H17B 109.5 . .
H17A C17 H17C 109.5 . .
H17B C17 H17C 109.5 . .
Si2 C18 H18 107.6 . .
C19 C18 Si2 111.4(5) . .
C19 C18 H18 107.6 . .
C20 C18 Si2 113.1(5) . .
C20 C18 H18 107.6 . .
C20 C18 C19 109.2(6) . .
Cs1 C19 H19A 57.0 5_676 .
Cs1 C19 H19B 90.1 5_676 .
Cs1 C19 H19C 66.7 5_676 .
C18 C19 Cs1 159.8(4) . 5_676
C18 C19 H19A 109.5 . .
C18 C19 H19B 109.5 . .
C18 C19 H19C 109.5 . .
H19A C19 H19B 109.5 . .
H19A C19 H19C 109.5 . .
H19B C19 H19C 109.5 . .
C18 C20 H20A 109.5 . .
C18 C20 H20B 109.5 . .
C18 C20 H20C 109.5 . .
H20A C20 H20B 109.5 . .
H20A C20 H20C 109.5 . .
H20B C20 H20C 109.5 . .
N2 C21 H21A 109.5 . .
N2 C21 H21B 109.5 . .
N2 C21 C22 110.8(5) . .
H21A C21 H21B 108.1 . .
C22 C21 H21A 109.5 . .
C22 C21 H21B 109.5 . .
N4 C22 C21 110.6(5) . .
N4 C22 H22A 109.5 . .
N4 C22 H22B 109.5 . .
C21 C22 H22A 109.5 . .
C21 C22 H22B 109.5 . .
H22A C22 H22B 108.1 . .
Si3 C23 H23 105.0 . .
C24 C23 Si3 112.4(6) . .
C24 C23 H23 105.0 . .
C25 C23 Si3 109.7(5) . .
C25 C23 H23 105.0 . .
C25 C23 C24 118.5(9) . .
Si3 C23A H23A 94.3 . .
C24A C23A Si3 108.0(7) . .
C24A C23A H23A 94.3 . .
C25A C23A Si3 108.8(7) . .
C25A C23A H23A 94.3 . .
C25A C23A C24A 141.4(15) . .
C23 C24 H24A 109.5 . .
C23 C24 H24B 109.5 . .
C23 C24 H24C 109.5 . .
H24A C24 H24B 109.5 . .
H24A C24 H24C 109.5 . .
H24B C24 H24C 109.5 . .
C23A C24A H24D 109.5 . .
C23A C24A H24E 109.5 . .
C23A C24A H24F 109.5 . .
H24D C24A H24E 109.5 . .
H24D C24A H24F 109.5 . .
H24E C24A H24F 109.5 . .
C23 C25 H25A 109.5 . .
C23 C25 H25B 109.5 . .
C23 C25 H25C 109.5 . .
H25A C25 H25B 109.5 . .
H25A C25 H25C 109.5 . .
H25B C25 H25C 109.5 . .
C23A C25A H25D 109.5 . .
C23A C25A H25E 109.5 . .
C23A C25A H25F 109.5 . .
H25D C25A H25E 109.5 . .
H25D C25A H25F 109.5 . .
H25E C25A H25F 109.5 . .
Si3 C26 H26 103.7 . .
C27 C26 Si3 108.2(7) . .
C27 C26 H26 103.7 . .
C27 C26 C28 125.8(10) . .
C28 C26 Si3 109.4(6) . .
C28 C26 H26 103.7 . .
Si3 C26A H26A 104.3 . .
C27A C26A Si3 109.0(7) . .
C27A C26A H26A 104.3 . .
C28A C26A Si3 107.3(7) . .
C28A C26A H26A 104.3 . .
C28A C26A C27A 125.7(10) . .
C26 C27 H27A 109.5 . .
C26 C27 H27B 109.5 . .
C26 C27 H27C 109.5 . .
H27A C27 H27B 109.5 . .
H27A C27 H27C 109.5 . .
H27B C27 H27C 109.5 . .
C26A C27A H27D 109.5 . .
C26A C27A H27E 109.5 . .
C26A C27A H27F 109.5 . .
H27D C27A H27E 109.5 . .
H27D C27A H27F 109.5 . .
H27E C27A H27F 109.5 . .
C26 C28 H28A 109.5 . .
C26 C28 H28B 109.5 . .
C26 C28 H28C 109.5 . .
H28A C28 H28B 109.5 . .
H28A C28 H28C 109.5 . .
H28B C28 H28C 109.5 . .
C26A C28A H28D 109.5 . .
C26A C28A H28E 109.5 . .
C26A C28A H28F 109.5 . .
H28D C28A H28E 109.5 . .
H28D C28A H28F 109.5 . .
H28E C28A H28F 109.5 . .
Cs1 C29 H29 43.1 5_676 .
Cs1A C29 H29 54.1 5_676 .
Si3 C29 Cs1 148.2(4) . 5_676
Si3 C29 Cs1A 150.8(4) . 5_676
Si3 C29 H29 108.6 . .
C30 C29 Cs1 77.4(5) . 5_676
C30 C29 Cs1A 64.7(5) . 5_676
C30 C29 Si3 107.3(6) . .
C30 C29 H29 108.6 . .
C31 C29 Cs1 90.2(4) . 5_676
C31 C29 Cs1A 91.8(4) . 5_676
C31 C29 Si3 117.1(6) . .
C31 C29 H29 108.6 . .
C31 C29 C30 106.4(6) . .
Cs1 C30 H30A 153.3 5_676 .
Cs1 C30 H30B 46.5 5_676 .
Cs1 C30 H30C 92.3 5_676 .
Cs1A C30 H30A 147.7 5_676 .
Cs1A C30 H30B 38.7 5_676 .
Cs1A C30 H30C 91.6 5_676 .
C29 C30 Cs1 75.8(5) . 5_676
C29 C30 Cs1A 84.6(5) . 5_676
C29 C30 H30A 109.5 . .
C29 C30 H30B 109.5 . .
C29 C30 H30C 109.5 . .
H30A C30 H30B 109.5 . .
H30A C30 H30C 109.5 . .
H30B C30 H30C 109.5 . .
Cs1 C31 H31A 107.6 5_676 .
Cs1 C31 H31B 47.0 5_676 .
Cs1 C31 H31C 141.6 5_676 .
Cs1A C31 H31A 119.5 5_676 .
Cs1A C31 H31B 46.9 5_676 .
Cs1A C31 H31C 130.2 5_676 .
C29 C31 Cs1 66.2(4) . 5_676
C29 C31 Cs1A 62.9(4) . 5_676
C29 C31 H31A 109.5 . .
C29 C31 H31B 109.5 . .
C29 C31 H31C 109.5 . .
H31A C31 H31B 109.5 . .
H31A C31 H31C 109.5 . .
H31B C31 H31C 109.5 . .
N3 C32 H32A 109.6 . .
N3 C32 H32B 109.6 . .
N3 C32 C33 110.4(5) . .
H32A C32 H32B 108.1 . .
C33 C32 H32A 109.6 . .
C33 C32 H32B 109.6 . .
N4 C33 C32 109.4(5) . .
N4 C33 H33A 109.8 . .
N4 C33 H33B 109.8 . .
C32 C33 H33A 109.8 . .
C32 C33 H33B 109.8 . .
H33A C33 H33B 108.2 . .

loop_
_geom_bond_atom_site_label_1
_geom_bond_atom_site_label_2
_geom_bond_distance
_geom_bond_site_symmetry_2
U1 Cs1 4.6833(7) 5_676
U1 Cs1A 4.6641(15) 5_676
U1 N1 2.339(5) .
U1 N2 2.351(5) .
U1 N3 2.329(5) .
U1 N4 2.655(4) .
U1 N5 1.860(5) .
Cs1 U1 4.6833(7) 5_676
Cs1 Cs1 4.0350(14) 5_676
Cs1 N5 2.956(5) .
Cs1 N5 3.092(5) 5_676
Cs1 C7 3.677(7) .
Cs1 C8 3.732(10) .
Cs1 C19 3.375(8) 5_676
Cs1 C29 3.468(7) 5_676
Cs1 C30 3.490(12) 5_676
Cs1 C31 3.789(9) 5_676
Cs1A U1 4.6641(15) 5_676
Cs1A Cs1A 4.024(3) 5_676
Cs1A N5 2.979(6) .
Cs1A N5 3.064(6) 5_676
Cs1A C29 3.148(8) 5_676
Si1 N1 1.723(5) .
Si1 C1 1.883(7) .
Si1 C1A 1.895(8) .
Si1 C4 1.885(8) .
Si1 C4A 1.945(10) .
Si1 C7 1.890(5) .
Si2 N2 1.723(5) .
Si2 C12 1.903(5) .
Si2 C15 1.893(5) .
Si2 C18 1.897(5) .
Si3 N3 1.728(5) .
Si3 C23 1.874(7) .
Si3 C23A 1.887(8) .
Si3 C26 1.898(6) .
Si3 C26A 1.913(9) .
Si3 C29 1.873(6) .
N1 C10 1.480(7) .
N2 C21 1.480(7) .
N3 C32 1.465(7) .
N4 C11 1.486(7) .
N4 C22 1.471(7) .
N4 C33 1.477(7) .
N5 Cs1 3.092(5) 5_676
N5 Cs1A 3.064(6) 5_676
C1 H1 1.0000 .
C1 C2 1.517(11) .
C1 C3 1.519(11) .
C1A H1A 1.0000 .
C1A C2A 1.5580(10) .
C1A C3A 1.536(13) .
C2 H2A 0.9800 .
C2 H2B 0.9800 .
C2 H2C 0.9800 .
C2A H2AA 0.9800 .
C2A H2AB 0.9800 .
C2A H2AC 0.9800 .
C3 H3A 0.9800 .
C3 H3B 0.9800 .
C3 H3C 0.9800 .
C3A H3AA 0.9800 .
C3A H3AB 0.9800 .
C3A H3AC 0.9800 .
C4 H4 1.0000 .
C4 C5 1.515(13) .
C4 C6 1.539(14) .
C4A H4A 1.0000 .
C4A C5A 1.544(10) .
C4A C6A 1.538(11) .
C5 H5A 0.9800 .
C5 H5B 0.9800 .
C5 H5C 0.9800 .
C5A H5AA 0.9800 .
C5A H5AB 0.9800 .
C5A H5AC 0.9800 .
C6 H6A 0.9800 .
C6 H6B 0.9800 .
C6 H6C 0.9800 .
C6A H6AA 0.9800 .
C6A H6AB 0.9800 .
C6A H6AC 0.9800 .
C7 H7 1.0000 .
C7 C8 1.522(10) .
C7 C9 1.533(11) .
C8 H8A 0.9800 .
C8 H8B 0.9800 .
C8 H8C 0.9800 .
C9 H9A 0.9800 .
C9 H9B 0.9800 .
C9 H9C 0.9800 .
C10 H10A 0.9900 .
C10 H10B 0.9900 .
C10 C11 1.497(9) .
C11 H11A 0.9900 .
C11 H11B 0.9900 .
C12 H12 1.0000 .
C12 C13 1.528(8) .
C12 C14 1.534(8) .
C13 H13A 0.9800 .
C13 H13B 0.9800 .
C13 H13C 0.9800 .
C14 H14A 0.9800 .
C14 H14B 0.9800 .
C14 H14C 0.9800 .
C15 H15 1.0000 .
C15 C16 1.524(8) .
C15 C17 1.527(8) .
C16 H16A 0.9800 .
C16 H16B 0.9800 .
C16 H16C 0.9800 .
C17 H17A 0.9800 .
C17 H17B 0.9800 .
C17 H17C 0.9800 .
C18 H18 1.0000 .
C18 C19 1.533(9) .
C18 C20 1.532(8) .
C19 Cs1 3.375(8) 5_676
C19 H19A 0.9800 .
C19 H19B 0.9800 .
C19 H19C 0.9800 .
C20 H20A 0.9800 .
C20 H20B 0.9800 .
C20 H20C 0.9800 .
C21 H21A 0.9900 .
C21 H21B 0.9900 .
C21 C22 1.504(8) .
C22 H22A 0.9900 .
C22 H22B 0.9900 .
C23 H23 1.0000 .
C23 C24 1.5583(10) .
C23 C25 1.557(7) .
C23A H23A 1.0000 .
C23A C24A 1.556(8) .
C23A C25A 1.553(8) .
C24 H24A 0.9800 .
C24 H24B 0.9800 .
C24 H24C 0.9800 .
C24A H24D 0.9800 .
C24A H24E 0.9800 .
C24A H24F 0.9800 .
C25 H25A 0.9800 .
C25 H25B 0.9800 .
C25 H25C 0.9800 .
C25A H25D 0.9800 .
C25A H25E 0.9800 .
C25A H25F 0.9800 .
C26 H26 1.0000 .
C26 C27 1.557(8) .
C26 C28 1.562(8) .
C26A H26A 1.0000 .
C26A C27A 1.566(9) .
C26A C28A 1.565(9) .
C27 H27A 0.9800 .
C27 H27B 0.9800 .
C27 H27C 0.9800 .
C27A H27D 0.9800 .
C27A H27E 0.9800 .
C27A H27F 0.9800 .
C28 H28A 0.9800 .
C28 H28B 0.9800 .
C28 H28C 0.9800 .
C28A H28D 0.9800 .
C28A H28E 0.9800 .
C28A H28F 0.9800 .
C29 Cs1 3.468(7) 5_676
C29 Cs1A 3.148(8) 5_676
C29 H29 1.0000 .
C29 C30 1.614(10) .
C29 C31 1.512(8) .
C30 Cs1 3.490(12) 5_676
C30 Cs1A 2.858(12) 5_676
C30 H30A 0.9800 .
C30 H30B 0.9800 .
C30 H30C 0.9800 .
C31 Cs1 3.789(9) 5_676
C31 Cs1A 3.534(9) 5_676
C31 H31A 0.9800 .
C31 H31B 0.9800 .
C31 H31C 0.9800 .
C32 H32A 0.9900 .
C32 H32B 0.9900 .
C32 C33 1.524(8) .
C33 H33A 0.9900 .
C33 H33B 0.9900 .

loop_
_geom_torsion_atom_site_label_1
_geom_torsion_atom_site_label_2
_geom_torsion_atom_site_label_3
_geom_torsion_atom_site_label_4
_geom_torsion
_geom_torsion_site_symmetry_1
_geom_torsion_site_symmetry_2
_geom_torsion_site_symmetry_3
_geom_torsion_site_symmetry_4
U1 N1 C10 C11 -56.7(6) . . . .
U1 N2 C21 C22 -54.0(6) . . . .
U1 N3 C32 C33 -56.0(6) . . . .
U1 N4 C11 C10 -31.0(5) . . . .
U1 N4 C22 C21 -33.9(5) . . . .
U1 N4 C33 C32 -33.9(5) . . . .
Cs1 U1 N5 Cs1 -173.9(8) 5_676 . . .
Cs1A U1 N5 Cs1A -175.7(8) 5_676 . . .
Si1 N1 C10 C11 123.5(5) . . . .
Si1 C7 C8 Cs1 113.0(4) . . . .
Si2 N2 C21 C22 131.2(4) . . . .
Si2 C18 C19 Cs1 9.7(18) . . . 5_676
Si3 N3 C32 C33 120.3(5) . . . .
Si3 C29 C30 Cs1 147.4(4) . . . 5_676
Si3 C29 C30 Cs1A 149.8(4) . . . 5_676
Si3 C29 C31 Cs1 -163.1(7) . . . 5_676
Si3 C29 C31 Cs1A -175.9(7) . . . 5_676
N1 U1 N5 Cs1 15.6(5) . . . .
N1 U1 N5 Cs1 -170.5(4) . . . 5_676
N1 U1 N5 Cs1A -146.4(4) . . . 5_676
N1 U1 N5 Cs1A 37.8(5) . . . .
N1 Si1 C1 C2 -73.5(9) . . . .
N1 Si1 C1 C3 49.1(10) . . . .
N1 Si1 C1A C2A -62.2(16) . . . .
N1 Si1 C1A C3A 64.9(15) . . . .
N1 Si1 C4 C5 168.8(15) . . . .
N1 Si1 C4 C6 -69.8(16) . . . .
N1 Si1 C7 Cs1 -63.8(4) . . . .
N1 Si1 C7 C8 -154.0(6) . . . .
N1 Si1 C7 C9 76.5(7) . . . .
N1 C10 C11 N4 57.7(7) . . . .
N2 U1 N5 Cs1 -105.9(4) . . . .
N2 U1 N5 Cs1 68.0(4) . . . 5_676
N2 U1 N5 Cs1A -83.7(4) . . . .
N2 U1 N5 Cs1A 92.0(5) . . . 5_676
N2 Si2 C15 C16 61.7(6) . . . .
N2 Si2 C15 C17 -170.5(5) . . . .
N2 Si2 C18 C19 62.8(6) . . . .
N2 Si2 C18 C20 -60.6(6) . . . .
N2 C21 C22 N4 59.3(6) . . . .
N3 U1 N5 Cs1 -50.2(5) . . . 5_676
N3 U1 N5 Cs1 135.9(3) . . . .
N3 U1 N5 Cs1A -26.1(5) . . . 5_676
N3 U1 N5 Cs1A 158.1(4) . . . .
N3 Si3 C23 C24 48.0(9) . . . .
N3 Si3 C23 C25 -178.0(7) . . . .
N3 Si3 C23A C24A 48(3) . . . .
N3 Si3 C23A C25A -143.9(18) . . . .
N3 Si3 C26 C27 82.8(12) . . . .
N3 Si3 C26 C28 -57.3(11) . . . .
N3 Si3 C29 Cs1 14.1(9) . . . 5_676
N3 Si3 C29 Cs1A -10.9(10) . . . 5_676
N3 Si3 C29 C30 -79.8(6) . . . .
N3 Si3 C29 C31 160.6(6) . . . .
N3 C32 C33 N4 60.5(6) . . . .
C1 Si1 N1 U1 -116.6(5) . . . .
C1 Si1 N1 C10 63.2(7) . . . .
C1 Si1 C4 C5 52.1(16) . . . .
C1 Si1 C4 C6 173.6(15) . . . .
C1 Si1 C7 Cs1 59.9(5) . . . .
C1 Si1 C7 C8 -30.3(7) . . . .
C1 Si1 C7 C9 -159.8(7) . . . .
C1A Si1 N1 U1 -107.6(7) . . . .
C1A Si1 N1 C10 72.2(8) . . . .
C1A Si1 C7 C8 -37.8(10) . . . .
C1A Si1 C7 C9 -167.3(10) . . . .
C4 Si1 N1 U1 142.3(9) . . . .
C4 Si1 N1 C10 -37.8(10) . . . .
C4 Si1 C1 C2 40.7(11) . . . .
C4 Si1 C1 C3 163.3(11) . . . .
C4 Si1 C7 Cs1 164.4(8) . . . .
C4 Si1 C7 C8 74.2(10) . . . .
C4 Si1 C7 C9 -55.3(11) . . . .
C4A Si1 N1 U1 123.1(5) . . . .
C4A Si1 N1 C10 -57.0(7) . . . .
C4A Si1 C1A C2A 65.7(17) . . . .
C4A Si1 C1A C3A -167.2(12) . . . .
C4A Si1 C7 C8 84.7(7) . . . .
C4A Si1 C7 C9 -44.7(7) . . . .
C7 Si1 N1 U1 3.7(5) . . . .
C7 Si1 N1 C10 -176.5(5) . . . .
C7 Si1 C1 C2 167.8(9) . . . .
C7 Si1 C1 C3 -69.6(9) . . . .
C7 Si1 C1A C2A -175.4(15) . . . .
C7 Si1 C1A C3A -48.3(15) . . . .
C7 Si1 C4 C5 -61.6(18) . . . .
C7 Si1 C4 C6 59.8(16) . . . .
C9 C7 C8 Cs1 -114.7(6) . . . .
C11 N4 C22 C21 -152.8(5) . . . .
C11 N4 C33 C32 85.1(5) . . . .
C12 Si2 N2 U1 152.4(3) . . . .
C12 Si2 N2 C21 -34.0(5) . . . .
C12 Si2 C15 C16 -62.5(6) . . . .
C12 Si2 C15 C17 65.3(6) . . . .
C12 Si2 C18 C19 -175.6(5) . . . .
C12 Si2 C18 C20 60.9(6) . . . .
C15 Si2 N2 U1 26.9(4) . . . .
C15 Si2 N2 C21 -159.5(4) . . . .
C15 Si2 C18 C19 -55.0(6) . . . .
C15 Si2 C18 C20 -178.4(5) . . . .
C18 Si2 N2 U1 -89.8(4) . . . .
C18 Si2 N2 C21 83.8(5) . . . .
C18 Si2 C15 C16 -177.3(6) . . . .
C18 Si2 C15 C17 -49.5(6) . . . .
C20 C18 C19 Cs1 135.3(14) . . . 5_676
C22 N4 C11 C10 87.3(5) . . . .
C22 N4 C33 C32 -151.9(5) . . . .
C23 Si3 N3 U1 -140.5(5) . . . .
C23 Si3 N3 C32 44.1(7) . . . .
C23 Si3 C26 C27 -38.3(13) . . . .
C23 Si3 C26 C28 -178.4(10) . . . .
C23 Si3 C29 Cs1 140.7(7) . . . 5_676
C23 Si3 C29 C30 46.8(7) . . . .
C23 Si3 C29 C31 -72.7(8) . . . .
C23A Si3 N3 U1 -149.4(10) . . . .
C23A Si3 N3 C32 35.2(11) . . . .
C23A Si3 C29 Cs1A 127.7(10) . . . 5_676
C23A Si3 C29 C30 58.8(9) . . . .
C23A Si3 C29 C31 -60.7(10) . . . .
C26 Si3 N3 U1 102.0(6) . . . .
C26 Si3 N3 C32 -73.4(7) . . . .
C26 Si3 C23 C24 168.7(10) . . . .
C26 Si3 C23 C25 -57.3(11) . . . .
C26 Si3 C29 Cs1 -104.0(9) . . . 5_676
C26 Si3 C29 C30 162.1(8) . . . .
C26 Si3 C29 C31 42.5(9) . . . .
C26A Si3 N3 U1 92.6(6) . . . .
C26A Si3 N3 C32 -82.8(7) . . . .
C26A Si3 C23A C24A 170(2) . . . .
C26A Si3 C23A C25A -22(2) . . . .
C26A Si3 C29 Cs1A -124.5(11) . . . 5_676
C26A Si3 C29 C30 166.6(8) . . . .
C26A Si3 C29 C31 47.1(9) . . . .
C29 Si3 N3 U1 -11.4(5) . . . .
C29 Si3 N3 C32 173.2(5) . . . .
C29 Si3 C23 C24 -77.1(9) . . . .
C29 Si3 C23 C25 56.9(9) . . . .
C29 Si3 C23A C24A -86(2) . . . .
C29 Si3 C23A C25A 82(2) . . . .
C29 Si3 C26 C27 -160.7(11) . . . .
C29 Si3 C26 C28 59.2(12) . . . .
C30 C29 C31 Cs1 76.9(6) . . . 5_676
C30 C29 C31 Cs1A 64.1(6) . . . 5_676
C31 C29 C30 Cs1 -86.5(5) . . . 5_676
C31 C29 C30 Cs1A -84.0(6) . . . 5_676
C33 N4 C11 C10 -149.2(5) . . . .
C33 N4 C22 C21 83.9(5) . . . .
